data_7011972
loop_
_publ_author_name
'Chiari, Brunetto'
'Cinti, Antonio'
'Crispu, Ornella'
'Demartin, Francesco'
'Pasini, Alessandro'
'Piovesana, Olivo'

_publ_section_title
;
 New pentanuclear mixed valence Co(ii)???Co(iii) complexes of
 ???short??? salen homologuesElectronic supplementary information (ESI)
 available: Table S1 (selected interatomic distances and angles for
 H2salNO2ben, [Co5(??3-OH)2(salNO2ben)4]I??CH3CO and
 [Co5(??3-OH)2(salClben)4]I??2DMF??CH2Cl2) and the expression for the
 magnetic susceptibility. See
 http://www.rsc.org/suppdata/dt/b2/b206221f/
;
_journal_issue 24
_journal_name_full 'Journal of the Chemical Society, Dalton Transactions'
_journal_page_first 4672
_journal_paper_doi 10.1039/b206221f
_journal_year 2002
_chemical_formula_moiety '[Co5(OH)2(salNO2ben)4]I.2(CH3)2CO'
_chemical_formula_sum 'C90 H74 Co5 I N12 O20'
_chemical_formula_weight 2065.16
_space_group_crystal_system monoclinic
_space_group_IT_number 14
_space_group_name_Hall '-P 2yn'
_space_group_name_H-M_alt 'P 1 21/n 1'
_atom_sites_solution_hydrogens geom
_atom_sites_solution_primary direct
_atom_sites_solution_secondary difmap
_audit_creation_method SHELXL-97
_cell_angle_alpha 90.00
_cell_angle_beta 99.880(10)
_cell_angle_gamma 90.00
_cell_formula_units_Z 4
_cell_length_a 15.7710(10)
_cell_length_b 25.007(2)
_cell_length_c 23.185(2)
_cell_measurement_reflns_used 1024
_cell_measurement_temperature 293(2)
_cell_measurement_theta_max 23.0
_cell_measurement_theta_min 3.0
_cell_volume 9008.2(12)
_computing_structure_refinement 'SHELXL-97 (Sheldrick, 1997)'
_diffrn_ambient_temperature 293(2)
_diffrn_measured_fraction_theta_full 0.999
_diffrn_measured_fraction_theta_max 0.999
_diffrn_measurement_device_type 'SMART CCD DIFFRACTOMETER'
_diffrn_radiation_monochromator graphite
_diffrn_radiation_source 'fine-focus sealed tube'
_diffrn_radiation_type MoK\a
_diffrn_radiation_wavelength 0.71073
_diffrn_reflns_av_R_equivalents 0.0000
_diffrn_reflns_av_sigmaI/netI 0.0556
_diffrn_reflns_limit_h_max 17
_diffrn_reflns_limit_h_min 0
_diffrn_reflns_limit_k_max 27
_diffrn_reflns_limit_k_min 0
_diffrn_reflns_limit_l_max 25
_diffrn_reflns_limit_l_min -25
_diffrn_reflns_number 12972
_diffrn_reflns_theta_full 23.28
_diffrn_reflns_theta_max 23.28
_diffrn_reflns_theta_min 1.21
_exptl_absorpt_coefficient_mu 1.321
_exptl_absorpt_correction_T_max 1.00
_exptl_absorpt_correction_T_min 0.76
_exptl_absorpt_correction_type SADABS
_exptl_crystal_colour brown
_exptl_crystal_density_diffrn 1.523
_exptl_crystal_density_method 'not measured'
_exptl_crystal_description prism
_exptl_crystal_F_000 4184
_exptl_crystal_size_max 0.23
_exptl_crystal_size_mid 0.13
_exptl_crystal_size_min 0.12
_refine_diff_density_max 1.469
_refine_diff_density_min -0.488
_refine_diff_density_rms 0.071
_refine_ls_extinction_method none
_refine_ls_goodness_of_fit_ref 1.147
_refine_ls_hydrogen_treatment mixed
_refine_ls_matrix_type full
_refine_ls_number_parameters 1167
_refine_ls_number_reflns 12972
_refine_ls_number_restraints 0
_refine_ls_restrained_S_all 1.147
_refine_ls_R_factor_all 0.0610
_refine_ls_R_factor_gt 0.0422
_refine_ls_shift/su_max 0.264
_refine_ls_shift/su_mean 0.018
_refine_ls_structure_factor_coef Fsqd
_refine_ls_weighting_details 'calc w=1/[\s^2^(Fo^2^)+(0.0737P)^2^+1.6600P] where P=(Fo^2^+2Fc^2^)/3'
_refine_ls_weighting_scheme calc
_refine_ls_wR_factor_gt 0.1220
_refine_ls_wR_factor_ref 0.1283
_reflns_number_gt 9829
_reflns_number_total 12972
_reflns_threshold_expression >2sigma(I)
_cod_data_source_file b206221f.txt
_cod_data_source_block '[Co5(OH)2(salNO2ben)4]I.2(CH3)2CO'
_cod_depositor_comments
;
 Updating space group information.

 Antanas Vaitkus,
 2018-08-09
;
_cod_original_sg_symbol_H-M P21/n
_cod_database_code 7011972

loop_
_space_group_symop_id
_space_group_symop_operation_xyz
1 'x, y, z'
2 'x+1/2, -y+1/2, z+1/2'
3 '-x, -y, -z'
4 '-x-1/2, y-1/2, -z-1/2'

loop_
_atom_site_label
_atom_site_type_symbol
_atom_site_fract_x
_atom_site_fract_y
_atom_site_fract_z
_atom_site_U_iso_or_equiv
_atom_site_adp_type
_atom_site_occupancy
_atom_site_symmetry_multiplicity
_atom_site_calc_flag
_atom_site_refinement_flags
_atom_site_disorder_assembly
_atom_site_disorder_group
C201 C 0.1982(10) 0.9905(6) 0.4193(6) 0.220(7) Uani 1 1 d . . .
C203 C 0.0380(10) 0.9979(7) 0.3795(8) 0.237(8) Uani 1 1 d . . .
I1 I 0.17500(3) 0.041733(15) 0.24836(2) 0.08901(18) Uani 1 1 d . . .
Co1 Co 0.03094(3) 0.77026(2) 0.37562(2) 0.02844(14) Uani 1 1 d . . .
Co2 Co -0.13028(4) 0.74611(2) 0.49286(3) 0.04173(17) Uani 1 1 d . . .
Co3 Co 0.23059(4) 0.73830(2) 0.39762(2) 0.03566(15) Uani 1 1 d . . .
Co4 Co 0.16171(3) 0.78535(2) 0.28448(2) 0.02999(14) Uani 1 1 d . . .
Co5 Co -0.01438(4) 0.82315(2) 0.24927(2) 0.03790(16) Uani 1 1 d . . .
O25A O 0.12736(16) 0.78550(11) 0.43443(11) 0.0319(6) Uani 1 1 d . . .
O1 O 0.06303(17) 0.82578(10) 0.32655(11) 0.0326(6) Uani 1 1 d . . .
O1C O 0.2695(2) 0.70547(14) 0.47170(13) 0.0551(9) Uani 1 1 d . . .
O1B O 0.25405(17) 0.80381(11) 0.35441(11) 0.0370(7) Uani 1 1 d . . .
O25C O 0.06065(17) 0.76853(11) 0.22017(12) 0.0373(7) Uani 1 1 d . . .
O25B O -0.12730(19) 0.85110(15) 0.22871(16) 0.0632(10) Uani 1 1 d . . .
O1A O -0.1935(2) 0.68150(13) 0.48711(15) 0.0561(9) Uani 1 1 d . . .
O25D O -0.1339(2) 0.79585(14) 0.55472(15) 0.0593(9) Uani 1 1 d . . .
O1D O -0.05275(17) 0.75843(11) 0.30819(12) 0.0348(7) Uani 1 1 d . . .
O2 O 0.11639(16) 0.72961(10) 0.34543(11) 0.0301(6) Uani 1 1 d . . .
O27D O 0.1422(4) 0.45699(18) 0.5523(3) 0.1125(18) Uani 1 1 d . . .
O28D O 0.0483(4) 0.47194(17) 0.6077(2) 0.1029(16) Uani 1 1 d . . .
O27A O -0.3421(4) 1.0390(2) 0.3631(3) 0.138(3) Uani 1 1 d . . .
O28A O -0.3791(4) 1.0113(3) 0.4435(4) 0.164(3) Uani 1 1 d . . .
O27B O 0.0378(3) 0.7483(2) -0.0392(2) 0.1059(17) Uani 1 1 d . . .
O28B O 0.1620(3) 0.7173(2) -0.00846(19) 0.0922(14) Uani 1 1 d . . .
O27C O 0.5491(4) 0.8793(4) 0.2087(3) 0.203(4) Uani 1 1 d . . .
O28C O 0.6217(5) 0.8645(4) 0.2927(3) 0.232(5) Uani 1 1 d . . .
N26D N 0.0892(4) 0.4848(2) 0.5702(2) 0.0740(15) Uani 1 1 d . . .
N9A N -0.1753(2) 0.77063(14) 0.41179(15) 0.0375(8) Uani 1 1 d . . .
N17D N -0.0036(2) 0.73260(14) 0.51337(15) 0.0377(8) Uani 1 1 d . . .
N9C N 0.3036(2) 0.69118(14) 0.35324(15) 0.0384(8) Uani 1 1 d . . .
N9D N 0.0003(2) 0.70634(13) 0.41579(14) 0.0304(8) Uani 1 1 d . . .
N17A N -0.0460(2) 0.81871(13) 0.40850(14) 0.0327(8) Uani 1 1 d . . .
N17B N 0.0403(2) 0.88553(14) 0.21187(14) 0.0346(8) Uani 1 1 d . . .
N9B N 0.1862(2) 0.86006(13) 0.24786(14) 0.0336(8) Uani 1 1 d . . .
N17C N 0.2264(2) 0.71723(13) 0.25921(14) 0.0348(8) Uani 1 1 d . . .
N26A N -0.3413(4) 1.0068(2) 0.4035(4) 0.104(2) Uani 1 1 d . . .
N26B N 0.1038(3) 0.7470(2) -0.00443(19) 0.0666(13) Uani 1 1 d . . .
N26C N 0.5603(5) 0.8580(4) 0.2559(3) 0.149(3) Uani 1 1 d . . .
C102 C 0.0888(6) 0.5743(3) 0.3062(4) 0.109(3) Uani 1 1 d . . .
C202 C 0.1165(10) 0.9648(3) 0.3881(4) 0.145(5) Uani 1 1 d . . .
O204 O 0.1080(8) 0.9238(3) 0.3700(3) 0.242(6) Uani 1 1 d . . .
O104 O 0.1058(3) 0.61901(18) 0.3284(2) 0.1039(16) Uani 1 1 d . . .
C101 C 0.1350(6) 0.5265(3) 0.3384(4) 0.129(3) Uani 1 1 d . . .
C103 C 0.0298(7) 0.5653(4) 0.2497(4) 0.146(4) Uani 1 1 d . . .
C10D C 0.0416(3) 0.69784(16) 0.47740(17) 0.0334(9) Uani 1 1 d . . .
H10D H 0.1008 0.7112 0.4812 0.023(9) Uiso 1 1 calc R . .
C24D C -0.0699(3) 0.8082(2) 0.5968(2) 0.0493(12) Uani 1 1 d . . .
C2D C -0.0989(3) 0.71493(16) 0.29343(18) 0.0336(10) Uani 1 1 d . . .
C2A C -0.2596(3) 0.66982(18) 0.4465(2) 0.0465(12) Uani 1 1 d . . .
C11D C 0.0471(3) 0.64010(17) 0.49900(18) 0.0372(10) Uani 1 1 d . . .
C24C C 0.0497(3) 0.72961(19) 0.18014(18) 0.0412(11) Uani 1 1 d . . .
C2C C 0.3073(3) 0.6585(2) 0.4793(2) 0.0504(12) Uani 1 1 d . . .
C24B C -0.1482(3) 0.9012(2) 0.2123(2) 0.0535(13) Uani 1 1 d . . .
C24A C 0.1351(3) 0.82414(16) 0.47374(17) 0.0332(10) Uani 1 1 d . . .
C2B C 0.3100(3) 0.84333(18) 0.36335(19) 0.0393(10) Uani 1 1 d . . .
C3D C -0.1514(3) 0.71246(19) 0.23895(19) 0.0458(12) Uani 1 1 d . . .
H3D H -0.1546 0.7418 0.2141 0.055 Uiso 1 1 calc R . .
C3B C 0.3726(3) 0.8439(2) 0.4142(2) 0.0591(14) Uani 1 1 d . . .
H3B H 0.3736 0.8164 0.4414 0.071 Uiso 1 1 calc R . .
C3C C 0.3130(3) 0.6351(2) 0.5349(2) 0.0681(16) Uani 1 1 d . . .
H3C H 0.2935 0.6537 0.5647 0.082 Uiso 1 1 calc R . .
C23C C -0.0241(3) 0.7292(2) 0.1373(2) 0.0589(14) Uani 1 1 d . . .
H23C H -0.0649 0.7562 0.1367 0.071 Uiso 1 1 calc R . .
C12D C 0.1049(3) 0.60649(19) 0.4788(2) 0.0516(12) Uani 1 1 d . . .
H12D H 0.1342 0.6181 0.4496 0.062 Uiso 1 1 calc R . .
C3A C -0.3105(4) 0.6245(2) 0.4547(3) 0.0648(15) Uani 1 1 d . . .
H3A H -0.2968 0.6037 0.4883 0.078 Uiso 1 1 calc R . .
C23B C -0.2356(3) 0.9146(3) 0.2037(2) 0.0748(18) Uani 1 1 d . . .
H23B H -0.2763 0.8885 0.2072 0.090 Uiso 1 1 calc R . .
C23A C 0.2148(3) 0.83140(19) 0.5106(2) 0.0491(12) Uani 1 1 d . . .
H23A H 0.2606 0.8091 0.5066 0.059 Uiso 1 1 calc R . .
C23D C -0.0852(4) 0.8461(2) 0.6396(2) 0.0611(14) Uani 1 1 d . . .
H23D H -0.1393 0.8617 0.6365 0.073 Uiso 1 1 calc R . .
C22D C -0.0229(4) 0.8598(2) 0.6845(2) 0.0743(17) Uani 1 1 d . . .
H22D H -0.0348 0.8846 0.7120 0.089 Uiso 1 1 calc R . .
C22A C 0.2264(4) 0.8706(2) 0.5522(2) 0.0654(15) Uani 1 1 d . . .
H22A H 0.2798 0.8745 0.5760 0.078 Uiso 1 1 calc R . .
C4C C 0.3471(4) 0.5850(3) 0.5455(3) 0.082(2) Uani 1 1 d . . .
H4C H 0.3493 0.5699 0.5824 0.099 Uiso 1 1 calc R . .
C4B C 0.4323(4) 0.8841(3) 0.4245(3) 0.090(2) Uani 1 1 d . . .
H4B H 0.4733 0.8834 0.4585 0.108 Uiso 1 1 calc R . .
C22B C -0.2612(4) 0.9658(3) 0.1902(3) 0.084(2) Uani 1 1 d . . .
H22B H -0.3192 0.9743 0.1866 0.100 Uiso 1 1 calc R . .
C22C C -0.0372(4) 0.6893(3) 0.0957(3) 0.087(2) Uani 1 1 d . . .
H22C H -0.0860 0.6902 0.0668 0.105 Uiso 1 1 calc R . .
C4D C -0.1984(3) 0.6679(2) 0.2212(2) 0.0594(14) Uani 1 1 d . . .
H4D H -0.2317 0.6669 0.1840 0.071 Uiso 1 1 calc R . .
C4A C -0.3804(4) 0.6115(3) 0.4126(3) 0.0783(19) Uani 1 1 d . . .
H4A H -0.4134 0.5819 0.4191 0.094 Uiso 1 1 calc R . .
C13D C 0.1193(3) 0.5553(2) 0.5020(3) 0.0625(15) Uani 1 1 d . . .
H13D H 0.1583 0.5324 0.4888 0.075 Uiso 1 1 calc R . .
C5A C -0.4035(4) 0.6397(3) 0.3620(3) 0.0730(17) Uani 1 1 d . . .
H5A H -0.4509 0.6298 0.3345 0.088 Uiso 1 1 calc R . .
C5C C 0.3778(5) 0.5567(3) 0.5034(3) 0.092(2) Uani 1 1 d . . .
H5C H 0.4004 0.5226 0.5116 0.110 Uiso 1 1 calc R . .
C5B C 0.4325(5) 0.9258(3) 0.3850(3) 0.117(3) Uani 1 1 d . . .
H5B H 0.4733 0.9529 0.3922 0.140 Uiso 1 1 calc R . .
C21B C -0.2045(4) 1.0048(3) 0.1818(3) 0.081(2) Uani 1 1 d . . .
H21B H -0.2232 1.0395 0.1721 0.097 Uiso 1 1 calc R . .
C21C C 0.0209(5) 0.6482(3) 0.0963(3) 0.090(2) Uani 1 1 d . . .
H21C H 0.0103 0.6204 0.0693 0.108 Uiso 1 1 calc R . .
C21D C 0.0580(4) 0.8377(3) 0.6905(2) 0.0778(18) Uani 1 1 d . . .
H21D H 0.0998 0.8470 0.7223 0.093 Uiso 1 1 calc R . .
C14D C 0.0745(3) 0.53956(19) 0.5448(2) 0.0546(13) Uani 1 1 d . . .
C5D C -0.1970(3) 0.6239(2) 0.2579(2) 0.0642(15) Uani 1 1 d . . .
H5D H -0.2286 0.5934 0.2454 0.077 Uiso 1 1 calc R . .
C21A C 0.1596(4) 0.9048(2) 0.5595(2) 0.0705(16) Uani 1 1 d . . .
H21A H 0.1684 0.9321 0.5871 0.085 Uiso 1 1 calc R . .
C20A C 0.0806(4) 0.8975(2) 0.5253(2) 0.0586(14) Uani 1 1 d . . .
H20A H 0.0348 0.9192 0.5309 0.070 Uiso 1 1 calc R . .
C6B C 0.3714(4) 0.9262(3) 0.3351(3) 0.086(2) Uani 1 1 d . . .
H6B H 0.3711 0.9542 0.3086 0.103 Uiso 1 1 calc R . .
C20B C -0.1183(4) 0.9917(2) 0.1880(2) 0.0607(14) Uani 1 1 d . . .
H20B H -0.0789 1.0180 0.1821 0.073 Uiso 1 1 calc R . .
C20C C 0.0937(4) 0.6487(2) 0.1366(2) 0.0733(17) Uani 1 1 d . . .
H20C H 0.1339 0.6216 0.1359 0.088 Uiso 1 1 calc R . .
C6C C 0.3755(4) 0.5785(2) 0.4486(3) 0.0759(17) Uani 1 1 d . . .
H6C H 0.3974 0.5594 0.4200 0.091 Uiso 1 1 calc R . .
C6A C -0.3548(3) 0.6830(2) 0.3530(3) 0.0603(14) Uani 1 1 d . . .
H6A H -0.3695 0.7022 0.3185 0.072 Uiso 1 1 calc R . .
C15D C 0.0151(4) 0.5719(2) 0.5640(2) 0.0708(17) Uani 1 1 d . . .
H15D H -0.0160 0.5599 0.5921 0.085 Uiso 1 1 calc R . .
C20D C 0.0769(4) 0.8027(2) 0.6502(2) 0.0658(15) Uani 1 1 d . . .
H20D H 0.1323 0.7888 0.6541 0.079 Uiso 1 1 calc R . .
C6D C -0.1491(3) 0.62614(18) 0.3122(2) 0.0496(12) Uani 1 1 d . . .
H6D H -0.1501 0.5973 0.3374 0.060 Uiso 1 1 calc R . .
C7B C 0.3089(3) 0.88519(18) 0.3228(2) 0.0464(12) Uani 1 1 d . . .
C7C C 0.3395(3) 0.6302(2) 0.4360(2) 0.0531(13) Uani 1 1 d . . .
C19C C 0.1109(3) 0.68863(19) 0.17968(19) 0.0461(11) Uani 1 1 d . . .
C19B C -0.0887(3) 0.9401(2) 0.20273(19) 0.0456(12) Uani 1 1 d . . .
C19A C 0.0675(3) 0.85745(17) 0.48143(18) 0.0382(10) Uani 1 1 d . . .
C16D C 0.0023(4) 0.62247(19) 0.5411(2) 0.0604(14) Uani 1 1 d . . .
H16D H -0.0372 0.6450 0.5542 0.073 Uiso 1 1 calc R . .
C7D C -0.0978(3) 0.67084(16) 0.33148(18) 0.0341(10) Uani 1 1 d . . .
C7A C -0.2838(3) 0.69959(18) 0.3937(2) 0.0439(11) Uani 1 1 d . . .
C19D C 0.0138(3) 0.78653(19) 0.60183(19) 0.0464(11) Uani 1 1 d . . .
C8C C 0.3384(3) 0.64808(19) 0.3768(2) 0.0490(12) Uani 1 1 d . . .
H8C H 0.3657 0.6262 0.3531 0.055(14) Uiso 1 1 calc R . .
C8D C -0.0505(3) 0.67011(16) 0.39000(18) 0.0339(10) Uani 1 1 d . . .
H8D H -0.0573 0.6398 0.4120 0.041(12) Uiso 1 1 calc R . .
C18C C 0.1915(3) 0.68408(18) 0.21926(19) 0.0440(11) Uani 1 1 d . . .
H18C H 0.2228 0.6531 0.2156 0.052(14) Uiso 1 1 calc R . .
C10A C -0.1408(3) 0.81747(17) 0.38528(19) 0.0372(10) Uani 1 1 d . . .
H10A H -0.1482 0.8112 0.3430 0.020(9) Uiso 1 1 calc R . .
C18B C 0.0004(3) 0.93027(18) 0.20082(18) 0.0409(11) Uani 1 1 d . . .
H18B H 0.0324 0.9590 0.1906 0.041(12) Uiso 1 1 calc R . .
C8A C -0.2390(3) 0.74591(18) 0.3794(2) 0.0432(11) Uani 1 1 d . . .
H8A H -0.2575 0.7602 0.3423 0.030(11) Uiso 1 1 calc R . .
C18A C -0.0183(3) 0.85165(17) 0.44978(18) 0.0385(10) Uani 1 1 d . . .
H18A H -0.0592 0.8747 0.4605 0.040(12) Uiso 1 1 calc R . .
C18D C 0.0422(3) 0.75210(17) 0.56019(18) 0.0406(11) Uani 1 1 d . . .
H18D H 0.1001 0.7426 0.5675 0.043(12) Uiso 1 1 calc R . .
C8B C 0.2460(3) 0.89210(17) 0.2713(2) 0.0418(11) Uani 1 1 d . . .
H8B H 0.2486 0.9245 0.2519 0.031(11) Uiso 1 1 calc R . .
C11A C -0.1886(3) 0.86861(18) 0.3947(2) 0.0443(11) Uani 1 1 d . . .
C12A C -0.1869(4) 0.9102(2) 0.3563(2) 0.0660(15) Uani 1 1 d . . .
H12A H -0.1518 0.9076 0.3281 0.079 Uiso 1 1 calc R . .
C13A C -0.2355(5) 0.9553(2) 0.3584(3) 0.085(2) Uani 1 1 d . . .
H13A H -0.2348 0.9826 0.3313 0.102 Uiso 1 1 calc R . .
C14A C -0.2849(4) 0.9592(2) 0.4008(3) 0.0693(17) Uani 1 1 d . . .
C15A C -0.2860(4) 0.9209(2) 0.4409(4) 0.091(2) Uani 1 1 d . . .
H15A H -0.3184 0.9249 0.4705 0.109 Uiso 1 1 calc R . .
C16A C -0.2371(4) 0.8743(2) 0.4372(3) 0.0785(19) Uani 1 1 d . . .
H16A H -0.2381 0.8470 0.4643 0.094 Uiso 1 1 calc R . .
C10B C 0.1276(3) 0.88194(17) 0.19669(18) 0.0361(10) Uani 1 1 d . . .
H10B H 0.1468 0.9181 0.1890 0.048(13) Uiso 1 1 calc R . .
C11B C 0.1246(3) 0.84883(18) 0.14184(18) 0.0397(11) Uani 1 1 d . . .
C12B C 0.0542(3) 0.8519(2) 0.0976(2) 0.0574(14) Uani 1 1 d . . .
H12B H 0.0099 0.8757 0.1007 0.069 Uiso 1 1 calc R . .
C13B C 0.0491(3) 0.8195(2) 0.0481(2) 0.0650(16) Uani 1 1 d . . .
H13B H 0.0023 0.8219 0.0178 0.078 Uiso 1 1 calc R . .
C14B C 0.1132(3) 0.7846(2) 0.04501(19) 0.0508(13) Uani 1 1 d . . .
C15B C 0.1854(3) 0.7814(2) 0.0870(2) 0.0512(12) Uani 1 1 d . . .
H15B H 0.2294 0.7575 0.0833 0.061 Uiso 1 1 calc R . .
C16B C 0.1913(3) 0.81455(19) 0.13497(19) 0.0454(11) Uani 1 1 d . . .
H16B H 0.2408 0.8139 0.1633 0.054 Uiso 1 1 calc R . .
C10C C 0.3110(3) 0.69973(17) 0.29175(18) 0.0403(11) Uani 1 1 d . . .
H10C H 0.3263 0.6657 0.2753 0.039(11) Uiso 1 1 calc R . .
C11C C 0.3789(3) 0.74126(18) 0.2838(2) 0.0426(11) Uani 1 1 d . . .
C12C C 0.3790(3) 0.7619(2) 0.2275(2) 0.0520(13) Uani 1 1 d . . .
H12C H 0.3380 0.7500 0.1964 0.062 Uiso 1 1 calc R . .
C13C C 0.4383(3) 0.7991(3) 0.2174(2) 0.0703(17) Uani 1 1 d . . .
H13C H 0.4378 0.8131 0.1802 0.084 Uiso 1 1 calc R . .
C14C C 0.4991(3) 0.8152(3) 0.2647(3) 0.083(2) Uani 1 1 d . . .
C15C C 0.5028(3) 0.7942(3) 0.3192(2) 0.0765(19) Uani 1 1 d . . .
H15C H 0.5452 0.8052 0.3499 0.092 Uiso 1 1 calc R . .
C16C C 0.4430(3) 0.7566(2) 0.3283(2) 0.0551(14) Uani 1 1 d . . .
H16C H 0.4460 0.7413 0.3652 0.066 Uiso 1 1 calc R . .
H2 H 0.0993 0.6943 0.3367 0.064(16) Uiso 1 1 d R . .
H1 H 0.0790 0.8622 0.3442 0.15(3) Uiso 1 1 d R . .

loop_
_atom_site_aniso_label
_atom_site_aniso_U_11
_atom_site_aniso_U_22
_atom_site_aniso_U_33
_atom_site_aniso_U_23
_atom_site_aniso_U_13
_atom_site_aniso_U_12
C201 0.289(18) 0.219(14) 0.154(11) -0.034(10) 0.039(11) -0.111(14)
C203 0.241(16) 0.202(14) 0.31(2) 0.078(14) 0.165(15) 0.055(13)
I1 0.1114(4) 0.0424(2) 0.1245(4) 0.0014(2) 0.0520(3) -0.0030(2)
Co1 0.0291(3) 0.0268(3) 0.0296(3) 0.0028(2) 0.0055(2) -0.0017(2)
Co2 0.0402(3) 0.0457(4) 0.0398(4) 0.0009(3) 0.0084(3) -0.0020(3)
Co3 0.0342(3) 0.0401(3) 0.0316(3) 0.0061(3) 0.0023(2) 0.0012(3)
Co4 0.0298(3) 0.0291(3) 0.0305(3) 0.0028(2) 0.0034(2) 0.0002(2)
Co5 0.0306(3) 0.0442(4) 0.0386(3) 0.0125(3) 0.0053(2) 0.0046(3)
O25A 0.0296(15) 0.0337(16) 0.0320(15) -0.0024(13) 0.0046(12) -0.0004(12)
O1 0.0335(15) 0.0293(16) 0.0361(15) 0.0062(12) 0.0094(12) -0.0008(12)
O1C 0.063(2) 0.066(2) 0.0349(18) 0.0127(16) 0.0045(15) 0.0109(19)
O1B 0.0357(16) 0.0400(17) 0.0333(16) 0.0056(13) 0.0004(12) -0.0060(14)
O25C 0.0355(16) 0.0413(17) 0.0331(16) 0.0011(14) 0.0004(12) -0.0009(13)
O25B 0.0335(18) 0.075(3) 0.081(3) 0.036(2) 0.0089(17) 0.0069(17)
O1A 0.051(2) 0.050(2) 0.066(2) 0.0119(17) 0.0065(18) -0.0062(17)
O25D 0.053(2) 0.068(2) 0.056(2) -0.0151(18) 0.0087(17) 0.0085(18)
O1D 0.0331(15) 0.0366(16) 0.0335(16) 0.0073(13) 0.0021(12) -0.0058(13)
O2 0.0325(15) 0.0275(15) 0.0297(14) -0.0001(12) 0.0035(11) -0.0019(12)
O27D 0.137(5) 0.055(3) 0.138(5) 0.018(3) 0.000(4) 0.033(3)
O28D 0.132(4) 0.062(3) 0.109(4) 0.045(3) 0.004(3) -0.010(3)
O27A 0.145(5) 0.074(4) 0.169(6) -0.021(4) -0.049(4) 0.052(4)
O28A 0.115(5) 0.109(5) 0.281(10) -0.050(6) 0.066(6) 0.044(4)
O27B 0.095(4) 0.154(5) 0.061(3) -0.030(3) -0.007(3) 0.006(3)
O28B 0.092(3) 0.108(4) 0.080(3) -0.029(3) 0.023(3) 0.021(3)
O27C 0.134(5) 0.298(10) 0.162(6) 0.115(7) -0.017(5) -0.127(6)
O28C 0.149(6) 0.416(14) 0.116(5) 0.065(7) -0.020(5) -0.190(8)
N26D 0.086(4) 0.048(3) 0.073(4) 0.015(3) -0.025(3) -0.006(3)
N9A 0.032(2) 0.036(2) 0.045(2) -0.0033(17) 0.0100(17) 0.0002(16)
N17D 0.044(2) 0.038(2) 0.033(2) 0.0045(16) 0.0103(17) -0.0050(17)
N9C 0.041(2) 0.037(2) 0.037(2) 0.0084(17) 0.0030(16) 0.0062(17)
N9D 0.0303(18) 0.0319(19) 0.0296(18) 0.0022(15) 0.0070(14) -0.0014(15)
N17A 0.0324(19) 0.0292(19) 0.037(2) 0.0053(16) 0.0087(15) -0.0007(15)
N17B 0.0306(19) 0.038(2) 0.0361(19) 0.0087(16) 0.0072(15) 0.0057(16)
N9B 0.0301(19) 0.034(2) 0.0373(19) 0.0044(16) 0.0080(15) 0.0011(16)
N17C 0.039(2) 0.034(2) 0.0311(19) -0.0006(16) 0.0054(15) 0.0011(16)
N26A 0.080(4) 0.047(3) 0.169(7) -0.017(4) -0.021(4) 0.019(3)
N26B 0.062(3) 0.092(4) 0.045(3) -0.004(3) 0.007(2) -0.002(3)
N26C 0.098(5) 0.245(10) 0.098(5) 0.051(6) 0.004(4) -0.092(6)
C102 0.123(6) 0.077(5) 0.155(8) -0.016(5) 0.107(6) -0.018(5)
C202 0.332(16) 0.043(4) 0.093(6) -0.022(4) 0.127(8) -0.051(6)
O204 0.548(18) 0.068(4) 0.154(6) -0.040(4) 0.184(9) -0.097(7)
O104 0.126(4) 0.057(3) 0.143(4) -0.027(3) 0.065(3) -0.014(3)
C101 0.171(9) 0.065(5) 0.177(9) 0.021(5) 0.107(7) 0.022(5)
C103 0.161(9) 0.159(9) 0.123(8) -0.055(7) 0.036(7) -0.023(7)
C10D 0.035(2) 0.034(2) 0.031(2) 0.0025(18) 0.0067(18) -0.0012(19)
C24D 0.059(3) 0.054(3) 0.036(3) 0.000(2) 0.011(2) -0.002(3)
C2D 0.031(2) 0.032(2) 0.039(2) -0.0010(19) 0.0108(18) 0.0000(19)
C2A 0.039(3) 0.041(3) 0.062(3) -0.007(2) 0.017(2) -0.001(2)
C11D 0.037(2) 0.035(2) 0.037(2) 0.006(2) -0.0009(19) 0.000(2)
C24C 0.044(3) 0.050(3) 0.028(2) 0.003(2) 0.001(2) -0.016(2)
C2C 0.039(3) 0.066(3) 0.042(3) 0.015(3) -0.005(2) -0.006(2)
C24B 0.043(3) 0.073(4) 0.046(3) 0.020(3) 0.013(2) 0.022(3)
C24A 0.042(2) 0.031(2) 0.028(2) -0.0010(18) 0.0096(19) -0.0063(19)
C2B 0.032(2) 0.043(3) 0.042(3) -0.005(2) 0.005(2) -0.006(2)
C3D 0.043(3) 0.052(3) 0.038(3) 0.012(2) -0.004(2) -0.010(2)
C3B 0.053(3) 0.073(4) 0.047(3) 0.009(3) -0.005(2) -0.014(3)
C3C 0.056(3) 0.085(4) 0.057(3) 0.034(3) -0.008(3) -0.006(3)
C23C 0.043(3) 0.090(4) 0.041(3) -0.004(3) 0.000(2) -0.017(3)
C12D 0.047(3) 0.045(3) 0.064(3) 0.007(2) 0.013(2) 0.003(2)
C3A 0.064(4) 0.055(3) 0.079(4) 0.001(3) 0.024(3) -0.012(3)
C23B 0.046(3) 0.112(5) 0.068(4) 0.039(4) 0.011(3) 0.031(3)
C23A 0.046(3) 0.051(3) 0.048(3) -0.012(2) 0.002(2) 0.000(2)
C23D 0.076(4) 0.057(3) 0.054(3) -0.009(3) 0.021(3) 0.012(3)
C22D 0.106(5) 0.071(4) 0.050(3) -0.020(3) 0.021(3) 0.005(4)
C22A 0.062(3) 0.076(4) 0.053(3) -0.024(3) -0.004(3) -0.008(3)
C4C 0.080(4) 0.093(5) 0.066(4) 0.037(4) -0.012(3) -0.016(4)
C4B 0.083(5) 0.108(5) 0.065(4) 0.004(4) -0.024(3) -0.045(4)
C22B 0.052(4) 0.134(6) 0.067(4) 0.028(4) 0.017(3) 0.047(4)
C22C 0.071(4) 0.134(6) 0.050(4) -0.016(4) -0.012(3) -0.032(4)
C4D 0.062(3) 0.062(4) 0.047(3) 0.000(3) -0.008(2) -0.015(3)
C4A 0.065(4) 0.063(4) 0.113(5) -0.022(4) 0.034(4) -0.029(3)
C13D 0.055(3) 0.039(3) 0.090(4) 0.003(3) 0.004(3) 0.006(2)
C5A 0.054(3) 0.073(4) 0.089(5) -0.013(4) 0.005(3) -0.016(3)
C5C 0.105(5) 0.062(4) 0.097(5) 0.042(4) -0.019(4) 0.003(4)
C5B 0.104(6) 0.122(6) 0.107(6) 0.019(5) -0.029(5) -0.078(5)
C21B 0.084(5) 0.090(5) 0.069(4) 0.011(4) 0.013(3) 0.053(4)
C21C 0.098(5) 0.097(5) 0.068(4) -0.041(4) -0.007(4) -0.021(4)
C21D 0.092(5) 0.087(4) 0.048(3) -0.024(3) -0.004(3) 0.001(4)
C14D 0.064(3) 0.034(3) 0.059(3) 0.017(2) -0.010(3) -0.005(2)
C5D 0.068(4) 0.054(3) 0.061(3) 0.000(3) -0.018(3) -0.023(3)
C21A 0.074(4) 0.068(4) 0.065(4) -0.036(3) 0.002(3) -0.004(3)
C20A 0.068(4) 0.052(3) 0.059(3) -0.022(3) 0.018(3) 0.000(3)
C6B 0.088(5) 0.080(4) 0.078(4) 0.023(3) -0.016(4) -0.047(4)
C20B 0.066(4) 0.055(3) 0.061(3) 0.005(3) 0.010(3) 0.027(3)
C20C 0.093(5) 0.059(4) 0.065(4) -0.025(3) 0.006(3) -0.009(3)
C6C 0.090(4) 0.053(3) 0.078(4) 0.021(3) -0.005(3) 0.013(3)
C6A 0.049(3) 0.054(3) 0.076(4) -0.010(3) 0.003(3) -0.003(3)
C15D 0.112(5) 0.046(3) 0.058(3) 0.018(3) 0.027(3) -0.002(3)
C20D 0.071(4) 0.080(4) 0.042(3) -0.015(3) -0.003(3) 0.000(3)
C6D 0.056(3) 0.036(3) 0.053(3) 0.009(2) -0.003(2) -0.008(2)
C7B 0.042(3) 0.043(3) 0.050(3) 0.002(2) -0.001(2) -0.014(2)
C7C 0.053(3) 0.052(3) 0.049(3) 0.021(2) -0.005(2) 0.001(2)
C19C 0.053(3) 0.047(3) 0.038(3) -0.006(2) 0.006(2) -0.010(2)
C19B 0.047(3) 0.056(3) 0.034(2) 0.004(2) 0.009(2) 0.019(2)
C19A 0.043(3) 0.034(2) 0.038(2) -0.003(2) 0.007(2) -0.006(2)
C16D 0.089(4) 0.040(3) 0.059(3) 0.017(2) 0.033(3) 0.012(3)
C7D 0.032(2) 0.032(2) 0.039(2) 0.0018(19) 0.0047(18) -0.0030(18)
C7A 0.037(3) 0.042(3) 0.055(3) -0.011(2) 0.012(2) 0.000(2)
C19D 0.055(3) 0.048(3) 0.036(3) -0.001(2) 0.008(2) -0.003(2)
C8C 0.049(3) 0.043(3) 0.054(3) 0.006(2) 0.005(2) 0.012(2)
C8D 0.036(2) 0.029(2) 0.039(2) 0.0074(19) 0.0129(19) -0.0019(19)
C18C 0.059(3) 0.034(3) 0.040(3) 0.000(2) 0.012(2) 0.004(2)
C10A 0.035(2) 0.038(2) 0.039(3) 0.006(2) 0.0055(19) 0.0011(19)
C18B 0.045(3) 0.038(3) 0.041(3) 0.004(2) 0.010(2) 0.005(2)
C8A 0.038(3) 0.048(3) 0.043(3) 0.000(2) 0.007(2) 0.007(2)
C18A 0.047(3) 0.031(2) 0.040(3) 0.001(2) 0.014(2) 0.003(2)
C18D 0.040(3) 0.044(3) 0.037(3) 0.003(2) 0.004(2) -0.001(2)
C8B 0.046(3) 0.030(2) 0.051(3) 0.005(2) 0.012(2) -0.008(2)
C11A 0.035(2) 0.040(3) 0.056(3) 0.003(2) 0.005(2) 0.004(2)
C12A 0.089(4) 0.049(3) 0.061(3) 0.005(3) 0.014(3) 0.019(3)
C13A 0.128(6) 0.043(3) 0.077(4) 0.007(3) -0.006(4) 0.022(4)
C14A 0.050(3) 0.040(3) 0.109(5) -0.010(3) -0.011(3) 0.010(3)
C15A 0.072(4) 0.053(4) 0.162(7) -0.009(4) 0.065(5) 0.004(3)
C16A 0.070(4) 0.048(3) 0.131(6) 0.012(3) 0.054(4) 0.009(3)
C10B 0.033(2) 0.036(2) 0.041(2) 0.011(2) 0.0093(19) 0.0028(19)
C11B 0.036(2) 0.048(3) 0.037(2) 0.013(2) 0.011(2) 0.007(2)
C12B 0.047(3) 0.082(4) 0.042(3) 0.006(3) 0.004(2) 0.026(3)
C13B 0.044(3) 0.105(5) 0.043(3) 0.005(3) -0.001(2) 0.015(3)
C14B 0.050(3) 0.073(4) 0.031(3) 0.000(2) 0.012(2) 0.005(3)
C15B 0.043(3) 0.071(3) 0.042(3) 0.005(3) 0.015(2) 0.013(2)
C16B 0.035(2) 0.062(3) 0.038(3) 0.005(2) 0.006(2) 0.007(2)
C10C 0.046(3) 0.035(2) 0.040(3) 0.001(2) 0.009(2) 0.016(2)
C11C 0.033(2) 0.051(3) 0.046(3) 0.008(2) 0.010(2) 0.017(2)
C12C 0.043(3) 0.073(4) 0.041(3) 0.010(2) 0.008(2) 0.006(3)
C13C 0.049(3) 0.112(5) 0.052(3) 0.028(3) 0.015(3) 0.000(3)
C14C 0.042(3) 0.134(6) 0.074(4) 0.027(4) 0.014(3) -0.022(3)
C15C 0.044(3) 0.135(6) 0.049(3) 0.010(4) 0.001(3) -0.011(4)
C16C 0.041(3) 0.087(4) 0.037(3) 0.015(3) 0.005(2) 0.006(3)

loop_
_atom_type_symbol
_atom_type_description
_atom_type_scat_dispersion_real
_atom_type_scat_dispersion_imag
_atom_type_scat_source
I I -0.4742 1.8119 'International Tables Vol C Tables 4.2.6.8 and 6.1.1.4'
Co Co 0.3494 0.9721 'International Tables Vol C Tables 4.2.6.8 and 6.1.1.4'
O O 0.0106 0.0060 'International Tables Vol C Tables 4.2.6.8 and 6.1.1.4'
N N 0.0061 0.0033 'International Tables Vol C Tables 4.2.6.8 and 6.1.1.4'
C C 0.0033 0.0016 'International Tables Vol C Tables 4.2.6.8 and 6.1.1.4'
H H 0.0000 0.0000 'International Tables Vol C Tables 4.2.6.8 and 6.1.1.4'

loop_
_geom_angle_atom_site_label_1
_geom_angle_atom_site_label_2
_geom_angle_atom_site_label_3
_geom_angle
_geom_angle_site_symmetry_1
_geom_angle_site_symmetry_3
_geom_angle_publ_flag
O1D Co1 O25A 170.37(12) . . ?
O1D Co1 O2 92.87(12) . . ?
O25A Co1 O2 80.90(11) . . ?
O1D Co1 O1 80.81(11) . . ?
O25A Co1 O1 91.17(11) . . ?
O2 Co1 O1 83.88(11) . . ?
O1D Co1 N9D 94.11(12) . . ?
O25A Co1 N9D 93.15(12) . . ?
O2 Co1 N9D 89.26(12) . . ?
O1 Co1 N9D 171.22(13) . . ?
O1D Co1 N17A 91.58(13) . . ?
O25A Co1 N17A 93.98(13) . . ?
O2 Co1 N17A 173.05(13) . . ?
O1 Co1 N17A 91.57(12) . . ?
N9D Co1 N17A 95.75(13) . . ?
O1A Co2 O25D 121.79(15) . . ?
O1A Co2 N9A 95.64(14) . . ?
O25D Co2 N9A 117.24(15) . . ?
O1A Co2 N17D 111.43(14) . . ?
O25D Co2 N17D 95.11(14) . . ?
N9A Co2 N17D 117.16(14) . . ?
O1C Co3 O1B 138.56(14) . . ?
O1C Co3 O2 127.91(13) . . ?
O1B Co3 O2 90.62(11) . . ?
O1C Co3 N9C 94.78(14) . . ?
O1B Co3 N9C 92.97(13) . . ?
O2 Co3 N9C 99.16(12) . . ?
O1C Co3 O25A 91.46(12) . . ?
O1B Co3 O25A 88.21(11) . . ?
O2 Co3 O25A 70.00(10) . . ?
N9C Co3 O25A 169.12(12) . . ?
O1C Co3 Co4 176.68(11) . . ?
O1B Co3 Co4 44.39(8) . . ?
O2 Co3 Co4 48.78(7) . . ?
N9C Co3 Co4 86.25(9) . . ?
O25A Co3 Co4 87.04(7) . . ?
O25C Co4 O1B 174.11(12) . . ?
O25C Co4 N9B 93.60(12) . . ?
O1B Co4 N9B 87.96(12) . . ?
O25C Co4 N17C 89.13(12) . . ?
O1B Co4 N17C 95.16(12) . . ?
N9B Co4 N17C 118.00(13) . . ?
O25C Co4 O2 92.30(10) . . ?
O1B Co4 O2 84.18(10) . . ?
N9B Co4 O2 157.44(11) . . ?
N17C Co4 O2 83.83(11) . . ?
O25C Co4 O1 84.01(11) . . ?
O1B Co4 O1 90.37(11) . . ?
N9B Co4 O1 87.95(11) . . ?
N17C Co4 O1 153.58(12) . . ?
O2 Co4 O1 71.03(10) . . ?
O25C Co4 Co3 134.64(8) . . ?
O1B Co4 Co3 43.03(8) . . ?
N9B Co4 Co3 130.79(9) . . ?
N17C Co4 Co3 78.54(9) . . ?
O2 Co4 Co3 43.42(7) . . ?
O1 Co4 Co3 88.25(7) . . ?
O25C Co4 Co5 43.24(8) . . ?
O1B Co4 Co5 131.75(8) . . ?
N9B Co4 Co5 80.33(9) . . ?
N17C Co4 Co5 131.60(9) . . ?
O2 Co4 Co5 89.22(7) . . ?
O1 Co4 Co5 42.97(7) . . ?
Co3 Co4 Co5 125.03(3) . . ?
O25B Co5 O1 128.26(14) . . ?
O25B Co5 O25C 138.75(15) . . ?
O1 Co5 O25C 91.10(11) . . ?
O25B Co5 N17B 93.36(14) . . ?
O1 Co5 N17B 96.79(12) . . ?
O25C Co5 N17B 93.48(12) . . ?
O25B Co5 O1D 94.49(12) . . ?
O1 Co5 O1D 70.52(10) . . ?
O25C Co5 O1D 87.15(11) . . ?
N17B Co5 O1D 167.31(12) . . ?
O25B Co5 Co4 176.95(13) . . ?
O1 Co5 Co4 49.47(8) . . ?
O25C Co5 Co4 44.11(8) . . ?
N17B Co5 Co4 85.13(9) . . ?
O1D Co5 Co4 86.54(7) . . ?
C24A O25A Co1 127.7(3) . . ?
C24A O25A Co3 130.3(2) . . ?
Co1 O25A Co3 99.31(11) . . ?
Co1 O1 Co5 109.09(13) . . ?
Co1 O1 Co4 101.98(11) . . ?
Co5 O1 Co4 87.55(10) . . ?
C2C O1C Co3 125.0(3) . . ?
C2B O1B Co3 135.8(3) . . ?
C2B O1B Co4 131.5(3) . . ?
Co3 O1B Co4 92.57(11) . . ?
C24C O25C Co5 136.0(3) . . ?
C24C O25C Co4 130.7(3) . . ?
Co5 O25C Co4 92.65(12) . . ?
C24B O25B Co5 126.4(3) . . ?
C2A O1A Co2 125.8(3) . . ?
C24D O25D Co2 126.3(3) . . ?
C2D O1D Co1 128.3(3) . . ?
C2D O1D Co5 128.6(2) . . ?
Co1 O1D Co5 99.57(11) . . ?
Co1 O2 Co3 109.77(12) . . ?
Co1 O2 Co4 103.07(12) . . ?
Co3 O2 Co4 87.80(10) . . ?
O28D N26D O27D 125.1(5) . . ?
O28D N26D C14D 117.4(6) . . ?
O27D N26D C14D 117.5(6) . . ?
C8A N9A C10A 116.2(4) . . ?
C8A N9A Co2 120.9(3) . . ?
C10A N9A Co2 122.9(3) . . ?
C18D N17D C10D 116.3(4) . . ?
C18D N17D Co2 121.8(3) . . ?
C10D N17D Co2 121.8(3) . . ?
C8C N9C C10C 115.7(4) . . ?
C8C N9C Co3 120.4(3) . . ?
C10C N9C Co3 123.5(3) . . ?
C8D N9D C10D 118.9(3) . . ?
C8D N9D Co1 122.7(3) . . ?
C10D N9D Co1 118.3(2) . . ?
C18A N17A C10A 118.1(4) . . ?
C18A N17A Co1 122.3(3) . . ?
C10A N17A Co1 119.6(3) . . ?
C18B N17B C10B 116.6(4) . . ?
C18B N17B Co5 121.3(3) . . ?
C10B N17B Co5 122.1(3) . . ?
C8B N9B C10B 114.9(4) . . ?
C8B N9B Co4 123.5(3) . . ?
C10B N9B Co4 121.1(3) . . ?
C18C N17C C10C 114.2(4) . . ?
C18C N17C Co4 123.2(3) . . ?
C10C N17C Co4 122.1(3) . . ?
O28A N26A O27A 126.2(7) . . ?
O28A N26A C14A 119.3(8) . . ?
O27A N26A C14A 114.5(8) . . ?
O28B N26B O27B 123.4(5) . . ?
O28B N26B C14B 118.8(5) . . ?
O27B N26B C14B 117.8(5) . . ?
O28C N26C O27C 124.6(7) . . ?
O28C N26C C14C 118.1(7) . . ?
O27C N26C C14C 116.7(7) . . ?
O104 C102 C103 124.1(9) . . ?
O104 C102 C101 116.8(9) . . ?
C103 C102 C101 119.1(8) . . ?
O204 C202 C203 115.1(16) . . ?
O204 C202 C201 127.9(16) . . ?
C203 C202 C201 117.0(11) . . ?
N17D C10D N9D 106.6(3) . . ?
N17D C10D C11D 112.3(3) . . ?
N9D C10D C11D 116.3(3) . . ?
O25D C24D C19D 124.0(4) . . ?
O25D C24D C23D 118.2(5) . . ?
C19D C24D C23D 117.8(5) . . ?
O1D C2D C3D 119.2(4) . . ?
O1D C2D C7D 122.3(4) . . ?
C3D C2D C7D 118.4(4) . . ?
O1A C2A C3A 118.6(5) . . ?
O1A C2A C7A 124.2(4) . . ?
C3A C2A C7A 117.3(5) . . ?
C16D C11D C12D 119.8(4) . . ?
C16D C11D C10D 122.0(4) . . ?
C12D C11D C10D 118.0(4) . . ?
O25C C24C C23C 119.5(5) . . ?
O25C C24C C19C 121.9(4) . . ?
C23C C24C C19C 118.6(4) . . ?
O1C C2C C7C 124.7(4) . . ?
O1C C2C C3C 116.9(5) . . ?
C7C C2C C3C 118.4(5) . . ?
O25B C24B C19B 124.0(4) . . ?
O25B C24B C23B 117.1(5) . . ?
C19B C24B C23B 118.9(5) . . ?
O25A C24A C19A 123.1(4) . . ?
O25A C24A C23A 118.8(4) . . ?
C19A C24A C23A 118.1(4) . . ?
O1B C2B C3B 119.7(4) . . ?
O1B C2B C7B 121.5(4) . . ?
C3B C2B C7B 118.8(4) . . ?
C4D C3D C2D 121.3(4) . . ?
C4B C3B C2B 121.2(5) . . ?
C4C C3C C2C 120.6(6) . . ?
C22C C23C C24C 120.6(6) . . ?
C11D C12D C13D 120.3(5) . . ?
C4A C3A C2A 119.6(6) . . ?
C22B C23B C24B 120.3(6) . . ?
C22A C23A C24A 121.3(5) . . ?
C22D C23D C24D 121.3(5) . . ?
C23D C22D C21D 121.1(5) . . ?
C23A C22A C21A 121.0(5) . . ?
C5C C4C C3C 121.7(6) . . ?
C3B C4B C5B 121.0(5) . . ?
C21B C22B C23B 122.1(6) . . ?
C21C C22C C23C 121.0(6) . . ?
C3D C4D C5D 120.8(5) . . ?
C5A C4A C3A 123.3(5) . . ?
C14D C13D C12D 118.2(5) . . ?
C6A C5A C4A 117.9(5) . . ?
C4C C5C C6C 119.9(6) . . ?
C6B C5B C4B 118.8(6) . . ?
C22B C21B C20B 118.3(6) . . ?
C20C C21C C22C 119.0(6) . . ?
C20D C21D C22D 120.1(5) . . ?
C15D C14D C13D 122.2(4) . . ?
C15D C14D N26D 118.9(5) . . ?
C13D C14D N26D 118.9(6) . . ?
C6D C5D C4D 119.1(5) . . ?
C20A C21A C22A 118.8(5) . . ?
C21A C20A C19A 121.0(5) . . ?
C5B C6B C7B 121.7(6) . . ?
C21B C20B C19B 121.8(6) . . ?
C21C C20C C19C 122.5(6) . . ?
C5C C6C C7C 119.8(6) . . ?
C5A C6A C7A 122.7(6) . . ?
C14D C15D C16D 118.7(5) . . ?
C21D C20D C19D 121.4(6) . . ?
C5D C6D C7D 121.8(4) . . ?
C2B C7B C6B 118.5(4) . . ?
C2B C7B C8B 125.2(4) . . ?
C6B C7B C8B 116.1(4) . . ?
C2C C7C C6C 119.7(5) . . ?
C2C C7C C8C 125.6(4) . . ?
C6C C7C C8C 114.7(5) . . ?
C20C C19C C24C 118.2(5) . . ?
C20C C19C C18C 116.1(5) . . ?
C24C C19C C18C 125.7(4) . . ?
C24B C19B C20B 118.6(4) . . ?
C24B C19B C18B 125.1(4) . . ?
C20B C19B C18B 115.9(5) . . ?
C24A C19A C20A 119.7(4) . . ?
C24A C19A C18A 123.6(4) . . ?
C20A C19A C18A 116.6(4) . . ?
C11D C16D C15D 120.8(5) . . ?
C6D C7D C2D 118.5(4) . . ?
C6D C7D C8D 117.9(4) . . ?
C2D C7D C8D 123.5(4) . . ?
C6A C7A C8A 117.1(5) . . ?
C6A C7A C2A 119.2(4) . . ?
C8A C7A C2A 123.6(4) . . ?
C24D C19D C18D 125.1(4) . . ?
C24D C19D C20D 118.3(4) . . ?
C18D C19D C20D 116.5(5) . . ?
N9C C8C C7C 126.7(5) . . ?
N9D C8D C7D 127.8(4) . . ?
N17C C18C C19C 128.8(4) . . ?
N9A C10A N17A 106.5(3) . . ?
N9A C10A C11A 112.5(3) . . ?
N17A C10A C11A 114.8(3) . . ?
N17B C18B C19B 126.1(4) . . ?
N9A C8A C7A 127.9(4) . . ?
N17A C18A C19A 128.2(4) . . ?
N17D C18D C19D 127.1(4) . . ?
N9B C8B C7B 129.3(4) . . ?
C16A C11A C12A 118.0(5) . . ?
C16A C11A C10A 123.2(4) . . ?
C12A C11A C10A 118.7(4) . . ?
C13A C12A C11A 121.9(6) . . ?
C14A C13A C12A 118.6(6) . . ?
C15A C14A C13A 121.9(5) . . ?
C15A C14A N26A 117.5(7) . . ?
C13A C14A N26A 120.5(7) . . ?
C14A C15A C16A 118.6(6) . . ?
C11A C16A C15A 120.9(6) . . ?
N9B C10B N17B 108.1(3) . . ?
N9B C10B C11B 113.4(3) . . ?
N17B C10B C11B 109.7(3) . . ?
C12B C11B C16B 118.6(4) . . ?
C12B C11B C10B 120.0(4) . . ?
C16B C11B C10B 121.4(4) . . ?
C11B C12B C13B 120.3(5) . . ?
C14B C13B C12B 118.8(5) . . ?
C13B C14B C15B 122.7(5) . . ?
C13B C14B N26B 118.6(5) . . ?
C15B C14B N26B 118.6(5) . . ?
C14B C15B C16B 118.2(4) . . ?
C15B C16B C11B 121.2(4) . . ?
N9C C10C N17C 108.8(3) . . ?
N9C C10C C11C 113.0(4) . . ?
N17C C10C C11C 109.1(3) . . ?
C16C C11C C12C 118.7(4) . . ?
C16C C11C C10C 122.8(4) . . ?
C12C C11C C10C 118.4(4) . . ?
C13C C12C C11C 121.2(5) . . ?
C12C C13C C14C 117.5(5) . . ?
C15C C14C C13C 122.5(6) . . ?
C15C C14C N26C 118.8(6) . . ?
C13C C14C N26C 118.6(6) . . ?
C14C C15C C16C 119.0(5) . . ?
C11C C16C C15C 120.9(5) . . ?

loop_
_geom_bond_atom_site_label_1
_geom_bond_atom_site_label_2
_geom_bond_distance
_geom_bond_site_symmetry_2
_geom_bond_publ_flag
C201 C202 1.510(16) . ?
C203 C202 1.473(17) . ?
Co1 O1D 1.888(3) . ?
Co1 O25A 1.899(3) . ?
Co1 O2 1.914(3) . ?
Co1 O1 1.917(3) . ?
Co1 N9D 1.952(3) . ?
Co1 N17A 1.959(3) . ?
Co2 O1A 1.891(3) . ?
Co2 O25D 1.907(3) . ?
Co2 N9A 1.989(4) . ?
Co2 N17D 2.002(4) . ?
Co3 O1C 1.908(3) . ?
Co3 O1B 1.988(3) . ?
Co3 O2 2.002(3) . ?
Co3 N9C 2.044(4) . ?
Co3 O25A 2.291(3) . ?
Co3 Co4 2.9098(8) . ?
Co4 O25C 2.031(3) . ?
Co4 O1B 2.038(3) . ?
Co4 N9B 2.115(3) . ?
Co4 N17C 2.119(3) . ?
Co4 O2 2.190(3) . ?
Co4 O1 2.217(3) . ?
Co4 Co5 2.9145(8) . ?
Co5 O25B 1.896(3) . ?
Co5 O1 1.989(3) . ?
Co5 O25C 1.999(3) . ?
Co5 N17B 2.046(3) . ?
Co5 O1D 2.266(3) . ?
O25A C24A 1.319(5) . ?
O1C C2C 1.315(6) . ?
O1B C2B 1.317(5) . ?
O25C C24C 1.335(5) . ?
O25B C24B 1.335(6) . ?
O1A C2A 1.312(6) . ?
O25D C24D 1.315(6) . ?
O1D C2D 1.321(5) . ?
O27D N26D 1.214(7) . ?
O28D N26D 1.212(7) . ?
O27A N26A 1.233(9) . ?
O28A N26A 1.189(10) . ?
O27B N26B 1.203(6) . ?
O28B N26B 1.197(6) . ?
O27C N26C 1.203(8) . ?
O28C N26C 1.187(8) . ?
N26D C14D 1.492(6) . ?
N9A C8A 1.303(6) . ?
N9A C10A 1.470(5) . ?
N17D C18D 1.292(5) . ?
N17D C10D 1.471(5) . ?
N9C C8C 1.288(5) . ?
N9C C10C 1.466(5) . ?
N9D C8D 1.287(5) . ?
N9D C10D 1.480(5) . ?
N17A C18A 1.281(5) . ?
N17A C10A 1.501(5) . ?
N17B C18B 1.288(5) . ?
N17B C10B 1.480(5) . ?
N9B C8B 1.285(5) . ?
N9B C10B 1.478(5) . ?
N17C C18C 1.293(5) . ?
N17C C10C 1.482(5) . ?
N26A C14A 1.495(8) . ?
N26B C14B 1.469(7) . ?
N26C C14C 1.480(9) . ?
C102 O104 1.242(8) . ?
C102 C103 1.488(13) . ?
C102 C101 1.526(12) . ?
C202 O204 1.107(8) . ?
C10D C11D 1.526(6) . ?
C24D C19D 1.412(7) . ?
C24D C23D 1.423(7) . ?
C2D C3D 1.388(6) . ?
C2D C7D 1.410(6) . ?
C2A C3A 1.420(7) . ?
C2A C7A 1.427(7) . ?
C11D C16D 1.372(6) . ?
C11D C12D 1.378(6) . ?
C24C C23C 1.396(6) . ?
C24C C19C 1.409(7) . ?
C2C C7C 1.395(7) . ?
C2C C3C 1.403(7) . ?
C24B C19B 1.394(7) . ?
C24B C23B 1.398(7) . ?
C24A C19A 1.389(6) . ?
C24A C23A 1.405(6) . ?
C2B C3B 1.401(6) . ?
C2B C7B 1.405(6) . ?
C3D C4D 1.363(7) . ?
C3B C4B 1.370(7) . ?
C3C C4C 1.369(9) . ?
C23C C22C 1.379(8) . ?
C12D C13D 1.392(7) . ?
C3A C4A 1.381(8) . ?
C23B C22B 1.362(9) . ?
C23A C22A 1.366(7) . ?
C23D C22D 1.348(8) . ?
C22D C21D 1.374(8) . ?
C22A C21A 1.389(8) . ?
C4C C5C 1.360(9) . ?
C4B C5B 1.388(9) . ?
C22B C21B 1.361(9) . ?
C22C C21C 1.377(9) . ?
C4D C5D 1.389(7) . ?
C4A C5A 1.365(9) . ?
C13D C14D 1.372(8) . ?
C5A C6A 1.362(8) . ?
C5C C6C 1.377(9) . ?
C5B C6B 1.373(9) . ?
C21B C20B 1.382(8) . ?
C21C C20C 1.350(8) . ?
C21D C20D 1.351(7) . ?
C14D C15D 1.369(8) . ?
C5D C6D 1.353(6) . ?
C21A C20A 1.369(7) . ?
C20A C19A 1.417(6) . ?
C6B C7B 1.418(7) . ?
C20B C19B 1.395(7) . ?
C20C C19C 1.406(7) . ?
C6C C7C 1.423(7) . ?
C6A C7A 1.398(7) . ?
C15D C16D 1.374(7) . ?
C20D C19D 1.424(7) . ?
C6D C7D 1.407(6) . ?
C7B C8B 1.426(6) . ?
C7C C8C 1.442(7) . ?
C19C C18C 1.439(6) . ?
C19B C18B 1.436(6) . ?
C19A C18A 1.432(6) . ?
C7D C8D 1.432(6) . ?
C7A C8A 1.425(6) . ?
C19D C18D 1.422(6) . ?
C10A C11A 1.519(6) . ?
C11A C16A 1.354(7) . ?
C11A C12A 1.371(7) . ?
C12A C13A 1.369(8) . ?
C13A C14A 1.358(9) . ?
C14A C15A 1.338(9) . ?
C15A C16A 1.408(8) . ?
C10B C11B 1.512(6) . ?
C11B C12B 1.379(6) . ?
C11B C16B 1.386(6) . ?
C12B C13B 1.396(7) . ?
C13B C14B 1.346(7) . ?
C14B C15B 1.368(7) . ?
C15B C16B 1.377(7) . ?
C10C C11C 1.526(6) . ?
C11C C16C 1.368(7) . ?
C11C C12C 1.405(6) . ?
C12C C13C 1.366(7) . ?
C13C C14C 1.387(8) . ?
C14C C15C 1.359(8) . ?
C15C C16C 1.375(8) . ?
